data_7028444
loop_
_publ_author_name
'Gutschank, Benjamin'
'Schulz, Stephan'
'Bl\"aser, Dieter'
'W\"olper, Christoph'

_publ_section_title
;
 Methanetrisamidines in coordination chemistry - syntheses, structures and
 CH-NH tautomerism.
;
_journal_issue 7
_journal_name_full 'Dalton transactions (Cambridge, England : 2003)'
_journal_page_first 2907
_journal_page_last 2914
_journal_paper_doi 10.1039/c3dt53261e
_journal_volume 43
_journal_year 2014
_chemical_formula_moiety 'C22 H48 N6, Ni Cl4'
_chemical_formula_sum 'C22 H48 Cl4 N6 Ni'
_chemical_formula_weight 597.17
_chemical_name_systematic
; 
 ? 
;
_space_group_IT_number 205
_symmetry_cell_setting cubic
_symmetry_space_group_name_Hall '-P 2ac 2ab 3'
_symmetry_space_group_name_H-M 'P a -3'
_atom_sites_solution_hydrogens geom
_atom_sites_solution_primary direct
_atom_sites_solution_secondary difmap
_audit_creation_method SHELXL-97
_cell_angle_alpha 90.00
_cell_angle_beta 90.00
_cell_angle_gamma 90.00
_cell_formula_units_Z 8
_cell_length_a 18.5823(18)
_cell_length_b 18.5823(18)
_cell_length_c 18.5823(18)
_cell_measurement_reflns_used 9782
_cell_measurement_temperature 100(1)
_cell_measurement_theta_max 29.18
_cell_measurement_theta_min 2.19
_cell_volume 6416.5(11)
_computing_cell_refinement 'BRUKER D8 KAPPA APEX 2 Vers. 3.0-2009'
_computing_data_collection 'BRUKER D8 KAPPA APEX 2 Vers. 3.0-2009'
_computing_data_reduction 'BRUKER D8 KAPPA APEX 2 Vers. 3.0-2009'
_computing_molecular_graphics 'BRUKER AXS SHELXTL (c) 2008 / Vers. 2008/4'
_computing_publication_material 'BRUKER AXS SHELXTL (c) 2008 / Vers. 2008/4'
_computing_structure_refinement 'BRUKER AXS SHELXTL (c) 2008 / Vers. 2008/4'
_computing_structure_solution 'BRUKER D8 KAPPA APEX 2 Vers. 3.0-2009'
_diffrn_ambient_temperature 100(1)
_diffrn_detector_area_resol_mean 512
_diffrn_measured_fraction_theta_full 0.990
_diffrn_measured_fraction_theta_max 0.990
_diffrn_measurement_device_type
; 
 Bruker D8 KAPPA series II with APEX II area detector system
;
_diffrn_measurement_method
;
 Data collection strategy APEX 2/COSMO
;
_diffrn_radiation_monochromator 'Triumph Goebel mirror'
_diffrn_radiation_source 'fine-focus sealed tube'
_diffrn_radiation_type MoK\a
_diffrn_radiation_wavelength 0.71073
_diffrn_reflns_av_R_equivalents 0.0506
_diffrn_reflns_av_sigmaI/netI 0.0226
_diffrn_reflns_limit_h_max 25
_diffrn_reflns_limit_h_min -25
_diffrn_reflns_limit_k_max 24
_diffrn_reflns_limit_k_min -25
_diffrn_reflns_limit_l_max 17
_diffrn_reflns_limit_l_min -22
_diffrn_reflns_number 40041
_diffrn_reflns_theta_full 29.48
_diffrn_reflns_theta_max 29.48
_diffrn_reflns_theta_min 1.90
_exptl_absorpt_coefficient_mu 0.958
_exptl_absorpt_correction_T_max 0.75
_exptl_absorpt_correction_T_min 0.64
_exptl_absorpt_correction_type multi-scan
_exptl_absorpt_process_details
; 
 BRUKER AXS SMART APEX 2 Vers. 3.0-2009
 R.H. Blessing, Acta Cryst. (1995) A51 33-38 
;
_exptl_crystal_colour 'pale blue'
_exptl_crystal_density_diffrn 1.236
_exptl_crystal_density_method 'not measured'
_exptl_crystal_description block
_exptl_crystal_F_000 2544
_exptl_crystal_size_max 0.18
_exptl_crystal_size_mid 0.16
_exptl_crystal_size_min 0.12
_refine_diff_density_max 0.387
_refine_diff_density_min -0.255
_refine_diff_density_rms 0.053
_refine_ls_extinction_method none
_refine_ls_goodness_of_fit_ref 1.137
_refine_ls_hydrogen_treatment constr
_refine_ls_matrix_type full
_refine_ls_number_parameters 100
_refine_ls_number_reflns 2961
_refine_ls_number_restraints 0
_refine_ls_restrained_S_all 1.137
_refine_ls_R_factor_all 0.0534
_refine_ls_R_factor_gt 0.0296
_refine_ls_shift/su_max 0.002
_refine_ls_shift/su_mean 0.000
_refine_ls_structure_factor_coef Fsqd
_refine_ls_weighting_details 'calc w=1/[\s^2^(Fo^2^)+(0.0285P)^2^+3.5033P] where P=(Fo^2^+2Fc^2^)/3'
_refine_ls_weighting_scheme calc
_refine_ls_wR_factor_gt 0.0665
_refine_ls_wR_factor_ref 0.0813
_reflns_number_gt 2258
_reflns_number_total 2961
_reflns_threshold_expression >2sigma(I)
_cod_data_source_file c3dt53261e.txt
_cod_data_source_block bg_144m
_cod_original_sg_symbol_H-M Pa-3
_cod_database_code 7028444

loop_
_symmetry_equiv_pos_as_xyz
'x, y, z'
'-x+1/2, -y, z+1/2'
'-x, y+1/2, -z+1/2'
'x+1/2, -y+1/2, -z'
'z, x, y'
'z+1/2, -x+1/2, -y'
'-z+1/2, -x, y+1/2'
'-z, x+1/2, -y+1/2'
'y, z, x'
'-y, z+1/2, -x+1/2'
'y+1/2, -z+1/2, -x'
'-y+1/2, -z, x+1/2'
'-x, -y, -z'
'x-1/2, y, -z-1/2'
'x, -y-1/2, z-1/2'
'-x-1/2, y-1/2, z'
'-z, -x, -y'
'-z-1/2, x-1/2, y'
'z-1/2, x, -y-1/2'
'z, -x-1/2, y-1/2'
'-y, -z, -x'
'y, -z-1/2, x-1/2'
'-y-1/2, z-1/2, x'
'y-1/2, z, -x-1/2'

loop_
_atom_site_label
_atom_site_type_symbol
_atom_site_fract_x
_atom_site_fract_y
_atom_site_fract_z
_atom_site_U_iso_or_equiv
_atom_site_adp_type
_atom_site_occupancy
_atom_site_symmetry_multiplicity
_atom_site_calc_flag
_atom_site_refinement_flags
Ni1 Ni 0.795517(11) 0.295517(11) 0.204483(11) 0.02257(10) Uani 1 3 d S
Cl1 Cl 0.86494(2) 0.36494(2) 0.13506(2) 0.02597(15) Uani 1 3 d S
Cl2 Cl 0.86388(2) 0.21369(3) 0.26405(2) 0.03691(13) Uani 1 1 d .
N1 N 0.68761(7) 0.02428(7) 0.33358(7) 0.0187(3) Uani 1 1 d .
H1 H 0.7121 -0.0074 0.3006 0.022 Uiso 1 1 d R
N2 N 0.66533(7) 0.09647(7) 0.23437(6) 0.0180(2) Uani 1 1 d .
H2 H 0.6645 0.1450 0.2137 0.022 Uiso 1 1 d R
C1 C 0.64867(7) 0.14867(7) 0.35133(7) 0.0149(4) Uani 1 3 d S
C2 C 0.66810(7) 0.08824(8) 0.30588(7) 0.0155(3) Uani 1 1 d .
C3 C 0.66684(9) -0.00291(8) 0.40528(8) 0.0220(3) Uani 1 1 d .
H3 H 0.6415 0.0366 0.4316 0.026 Uiso 1 1 d R
C4 C 0.73283(10) -0.02474(10) 0.44895(9) 0.0319(4) Uani 1 1 d .
H4A H 0.7590 -0.0628 0.4234 0.048 Uiso 1 1 d R
H4B H 0.7175 -0.0426 0.4962 0.048 Uiso 1 1 d R
H4C H 0.7643 0.0171 0.4553 0.048 Uiso 1 1 d R
C5 C 0.61434(10) -0.06583(9) 0.39642(10) 0.0291(4) Uani 1 1 d .
H5A H 0.5718 -0.0496 0.3698 0.044 Uiso 1 1 d R
H5B H 0.5997 -0.0834 0.4440 0.044 Uiso 1 1 d R
H5C H 0.6379 -0.1048 0.3698 0.044 Uiso 1 1 d R
C6 C 0.67331(9) 0.03844(8) 0.18057(8) 0.0213(3) Uani 1 1 d .
H6 H 0.6535 -0.0071 0.2013 0.026 Uiso 1 1 d R
C7 C 0.63025(10) 0.05765(10) 0.11335(9) 0.0304(4) Uani 1 1 d .
H7A H 0.5800 0.0664 0.1266 0.046 Uiso 1 1 d R
H7B H 0.6327 0.0178 0.0789 0.046 Uiso 1 1 d R
H7C H 0.6505 0.1011 0.0913 0.046 Uiso 1 1 d R
C8 C 0.75282(10) 0.02682(10) 0.16254(10) 0.0311(4) Uani 1 1 d .
H8A H 0.7722 0.0702 0.1396 0.047 Uiso 1 1 d R
H8B H 0.7576 -0.0141 0.1296 0.047 Uiso 1 1 d R
H8C H 0.7796 0.0169 0.2069 0.047 Uiso 1 1 d R

loop_
_atom_site_aniso_label
_atom_site_aniso_U_11
_atom_site_aniso_U_22
_atom_site_aniso_U_33
_atom_site_aniso_U_23
_atom_site_aniso_U_13
_atom_site_aniso_U_12
Ni1 0.02257(10) 0.02257(10) 0.02257(10) -0.00093(8) -0.00093(8) 0.00093(8)
Cl1 0.02597(15) 0.02597(15) 0.02597(15) 0.00029(15) 0.00029(15) -0.00029(15)
Cl2 0.0309(2) 0.0479(3) 0.0319(2) 0.01592(19) 0.01052(17) 0.0159(2)
N1 0.0229(6) 0.0170(6) 0.0163(6) 0.0003(5) 0.0014(5) 0.0033(5)
N2 0.0215(6) 0.0173(6) 0.0152(6) -0.0008(5) 0.0006(5) 0.0004(5)
C1 0.0149(4) 0.0149(4) 0.0149(4) -0.0008(5) -0.0008(5) 0.0008(5)
C2 0.0119(6) 0.0174(6) 0.0173(7) -0.0013(5) 0.0005(5) -0.0008(5)
C3 0.0291(8) 0.0187(7) 0.0182(7) 0.0023(6) 0.0018(6) 0.0022(6)
C4 0.0419(10) 0.0292(9) 0.0245(8) 0.0043(7) -0.0095(7) 0.0014(8)
C5 0.0322(9) 0.0227(8) 0.0325(9) 0.0054(7) 0.0035(7) -0.0012(7)
C6 0.0265(8) 0.0206(7) 0.0167(7) -0.0044(6) 0.0016(6) 0.0000(6)
C7 0.0397(10) 0.0329(9) 0.0188(7) -0.0030(7) -0.0051(7) -0.0021(7)
C8 0.0310(9) 0.0353(9) 0.0269(8) -0.0054(7) 0.0091(7) 0.0028(7)

loop_
_atom_type_symbol
_atom_type_description
_atom_type_scat_dispersion_real
_atom_type_scat_dispersion_imag
_atom_type_scat_source
C C 0.0033 0.0016 'International Tables Vol C Tables 4.2.6.8 and 6.1.1.4'
H H 0.0000 0.0000 'International Tables Vol C Tables 4.2.6.8 and 6.1.1.4'
N N 0.0061 0.0033 'International Tables Vol C Tables 4.2.6.8 and 6.1.1.4'
Cl Cl 0.1484 0.1585 'International Tables Vol C Tables 4.2.6.8 and 6.1.1.4'
Ni Ni 0.3393 1.1124 'International Tables Vol C Tables 4.2.6.8 and 6.1.1.4'

loop_
_geom_angle_atom_site_label_1
_geom_angle_atom_site_label_2
_geom_angle_atom_site_label_3
_geom_angle
_geom_angle_site_symmetry_1
_geom_angle_site_symmetry_3
Cl1 Ni1 Cl2 110.194(14) . 11_556
Cl1 Ni1 Cl2 110.194(14) . 8_645
Cl2 Ni1 Cl2 108.739(14) 11_556 8_645
Cl1 Ni1 Cl2 110.195(14) . .
Cl2 Ni1 Cl2 108.737(14) 11_556 .
Cl2 Ni1 Cl2 108.740(14) 8_645 .
C2 N1 C3 125.26(12) . .
C2 N2 C6 125.75(13) . .
C2 C1 C2 119.893(12) . 8_645
C2 C1 C2 119.892(12) . 11_556
C2 C1 C2 119.892(12) 8_645 11_556
N2 C2 N1 119.42(13) . .
N2 C2 C1 118.68(13) . .
N1 C2 C1 121.89(13) . .
N1 C3 C4 111.15(13) . .
N1 C3 C5 109.31(13) . .
C4 C3 C5 111.48(13) . .
N2 C6 C7 109.30(13) . .
N2 C6 C8 110.36(13) . .
C7 C6 C8 111.11(14) . .

loop_
_geom_bond_atom_site_label_1
_geom_bond_atom_site_label_2
_geom_bond_distance
_geom_bond_site_symmetry_2
Ni1 Cl1 2.2345(8) .
Ni1 Cl2 2.2696(5) 11_556
Ni1 Cl2 2.2696(5) 8_645
Ni1 Cl2 2.2696(5) .
N1 C2 1.3449(19) .
N1 C3 1.4764(19) .
N2 C2 1.3386(18) .
N2 C6 1.4780(19) .
C1 C2 1.4508(14) .
C1 C2 1.4508(14) 8_645
C1 C2 1.4508(14) 11_556
C3 C4 1.526(2) .
C3 C5 1.532(2) .
C6 C7 1.526(2) .
C6 C8 1.530(2) .
